data_1528262
loop_
_publ_author_name
'le Clanche, M.C.'
'Deputier, S.'
'Jegaden, J.C.'
'Guivarc'h, A.'
'Guerin, R.'
'Ballini, Y.'

_publ_section_title
;
 Solid state phase equilibria in the Ni-Ga-Sb system: experimental and
 calculated determinations
;
_journal_name_full 'Journal of Alloys Compd.'
_journal_page_first 21
_journal_page_last 29
_journal_volume 206
_journal_year 1994
_chemical_formula_sum 'Ga0.125 Ni Sb0.875'
_chemical_name_systematic '(Ga0.125 Sb0.875) Ni'
_space_group_IT_number 194
_symmetry_space_group_name_Hall '-P 6c 2c'
_symmetry_space_group_name_H-M 'P 63/m m c'
_cell_angle_alpha 90
_cell_angle_beta 90
_cell_angle_gamma 120
_cell_formula_units_Z 2
_cell_length_a 3.935
_cell_length_b 3.935
_cell_length_c 5.13
_cell_volume 68.792
_citation_journal_id_ASTM JALCEU
_cod_data_source_file leClanche_JALCEU_1994_517.cif
_cod_data_source_block Ga0.125Ni1Sb0.875
_cod_original_cell_volume 68.79192
_cod_original_formula_sum 'Ga0.125 Ni1 Sb0.875'
_cod_database_code 1528262

loop_
_symmetry_equiv_pos_as_xyz
x,y,z
x-y,x,z+1/2
-y,x-y,z
-x,-y,z+1/2
-x+y,-x,z
y,-x+y,z+1/2
-y,-x,-z+1/2
x-y,-y,-z
x,x-y,-z+1/2
y,x,-z
-x+y,y,-z+1/2
-x,-x+y,-z
-x,-y,-z
-x+y,-x,-z-1/2
y,-x+y,-z
x,y,-z-1/2
x-y,x,-z
-y,x-y,-z-1/2
y,x,z-1/2
-x+y,y,z
-x,-x+y,z-1/2
-y,-x,z
x-y,-y,z-1/2
x,x-y,z

loop_
_atom_site_label
_atom_site_type_symbol
_atom_site_fract_x
_atom_site_fract_y
_atom_site_fract_z
_atom_site_occupancy
_atom_site_U_iso_or_equiv
Sb1 Sb 0.3333 0.6667 0.25 0.875 0.0
Ni1 Ni 0 0 0 1 0.0
Ga1 Ga 0.3333 0.6667 0.25 0.125 0.0
